data_7204301
loop_
_publ_author_name
'Zhang, Yan'
'Xue, Jie'
'Gao, Yi'
'Fun, Hoong-Kun'
'Xu, Jian-Hua'

_publ_section_title
;
 Photoinduced [2+2] cycloadditions (the Paterno--B\"uchi reaction) of
 1-acetylisatin with enol ethers---regioselectivity, diastereoselectivity
 and acid catalysed transformations of the spirooxetane products
;
_journal_coden_ASTM JCSPCE
_journal_issue 3
_journal_name_full 'Journal of the Chemical Society, Perkin Transactions 1'
_journal_page_first 345
_journal_page_last 353
_journal_paper_doi 10.1039/b109697d
_journal_year 2002
_chemical_formula_sum 'C24 H18 N2 O7'
_chemical_formula_weight 446.40
_space_group_IT_number 4
_symmetry_cell_setting monoclinic
_symmetry_space_group_name_Hall 'P 2yb'
_symmetry_space_group_name_H-M 'P 1 21 1'
_atom_sites_solution_hydrogens geom
_atom_sites_solution_primary direct
_atom_sites_solution_secondary difmap
_audit_creation_method SHELXL-97
_cell_angle_alpha 90.00
_cell_angle_beta 98.030(1)
_cell_angle_gamma 90.00
_cell_formula_units_Z 2
_cell_length_a 9.0926(4)
_cell_length_b 9.1306(4)
_cell_length_c 12.1838(5)
_cell_measurement_reflns_used 4626
_cell_measurement_temperature 293(2)
_cell_measurement_theta_max 28.30
_cell_measurement_theta_min 1.69
_cell_volume 1001.59(7)
_computing_cell_refinement 'SAINT (Siemens, 1996)'
_computing_data_collection 'SMART (Siemens, 1996)'
_computing_data_reduction SAINT
_computing_molecular_graphics SHELXTL
_computing_publication_material
;
SHELXTL, PARST (Nardelli, 1995) and PLATON (Spek, 1990)
;
_computing_structure_refinement SHELXTL
_computing_structure_solution 'SHELXTL (Sheldrick, 1997)'
_diffrn_ambient_temperature 293(2)
_diffrn_detector_area_resol_mean 8.33
_diffrn_measured_fraction_theta_full 0.976
_diffrn_measured_fraction_theta_max 0.976
_diffrn_measurement_device_type
;
Siemens SMART CCD area detector diffractometer
;
_diffrn_measurement_method '\w scans'
_diffrn_radiation_monochromator graphite
_diffrn_radiation_source 'fine-focus sealed tube'
_diffrn_radiation_type MoK\a
_diffrn_radiation_wavelength 0.71073
_diffrn_reflns_av_R_equivalents 0.0831
_diffrn_reflns_av_sigmaI/netI 0.1429
_diffrn_reflns_limit_h_max 11
_diffrn_reflns_limit_h_min -8
_diffrn_reflns_limit_k_max 12
_diffrn_reflns_limit_k_min -11
_diffrn_reflns_limit_l_max 14
_diffrn_reflns_limit_l_min -15
_diffrn_reflns_number 7113
_diffrn_reflns_theta_full 28.27
_diffrn_reflns_theta_max 28.27
_diffrn_reflns_theta_min 1.69
_diffrn_standards_decay_% 0
_exptl_absorpt_coefficient_mu 0.111
_exptl_absorpt_correction_type none
_exptl_crystal_colour colourless
_exptl_crystal_density_diffrn 1.480
_exptl_crystal_density_method 'not measured'
_exptl_crystal_description needle
_exptl_crystal_F_000 464
_exptl_crystal_size_max 0.48
_exptl_crystal_size_mid 0.12
_exptl_crystal_size_min 0.08
_refine_diff_density_max 0.421
_refine_diff_density_min -0.301
_refine_diff_density_rms 0.094
_refine_ls_abs_structure_details 'Flack H D (1983), Acta Cryst. A39, 876-881'
_refine_ls_abs_structure_Flack 4.4(18)
_refine_ls_extinction_coef 0.049(7)
_refine_ls_extinction_expression Fc^*^==kFc[1+0.001xFc^2^\l^3^/sin(2\q)]^-1/4^
_refine_ls_extinction_method SHELXL
_refine_ls_goodness_of_fit_ref 0.941
_refine_ls_hydrogen_treatment mixed
_refine_ls_matrix_type full
_refine_ls_number_parameters 299
_refine_ls_number_reflns 4463
_refine_ls_number_restraints 1
_refine_ls_restrained_S_all 0.941
_refine_ls_R_factor_all 0.0962
_refine_ls_R_factor_gt 0.0652
_refine_ls_shift/su_max 0.000
_refine_ls_shift/su_mean 0.000
_refine_ls_structure_factor_coef Fsqd
_refine_ls_weighting_details 'calc w==1/[\s^2^(Fo^2^)+(0.0923P)^2^+0.0000P] where P==(Fo^2^+2Fc^2^)/3'
_refine_ls_weighting_scheme calc
_refine_ls_wR_factor_gt 0.1623
_refine_ls_wR_factor_ref 0.2037
_reflns_number_gt 2788
_reflns_number_total 4463
_reflns_threshold_expression 'I > 2\s(I)'
_cod_data_source_file b109697d.txt
_cod_data_source_block compound10
_cod_original_sg_symbol_H-M P21
_cod_database_code 7204301

loop_
_symmetry_equiv_pos_as_xyz
'x, y, z'
'-x, y+1/2, -z'

loop_
_atom_site_label
_atom_site_type_symbol
_atom_site_fract_x
_atom_site_fract_y
_atom_site_fract_z
_atom_site_U_iso_or_equiv
_atom_site_adp_type
_atom_site_occupancy
_atom_site_symmetry_multiplicity
_atom_site_calc_flag
_atom_site_refinement_flags
_atom_site_disorder_assembly
_atom_site_disorder_group
O1 O 0.0579(3) 0.4073(4) -0.0008(2) 0.0410(8) Uani 1 1 d . . .
O2 O 0.2909(3) 0.4431(4) 0.2035(2) 0.0485(9) Uani 1 1 d . . .
O3 O 0.1623(3) 0.3823(4) 0.3531(2) 0.0418(8) Uani 1 1 d . . .
O4 O -0.3401(5) 0.1633(5) 0.5084(4) 0.0832(14) Uani 1 1 d . . .
O5 O -0.1327(4) 0.5123(4) 0.3794(3) 0.0581(10) Uani 1 1 d . . .
O6 O 0.2538(4) 0.2011(4) -0.1043(3) 0.0584(10) Uani 1 1 d . . .
O7 O 0.5446(4) 0.4655(5) -0.2517(3) 0.0668(11) Uani 1 1 d . . .
N1 N -0.1854(3) 0.2632(4) 0.4008(3) 0.0317(7) Uani 1 1 d . . .
N2 N 0.3628(3) 0.4222(4) -0.1477(3) 0.0320(7) Uani 1 1 d . . .
C1 C 0.0046(5) 0.1649(5) 0.3171(3) 0.0346(9) Uani 1 1 d . . .
C2 C 0.0928(6) 0.0532(6) 0.2839(4) 0.0520(13) Uani 1 1 d . . .
H2A H 0.1730 0.0745 0.2469 0.062 Uiso 1 1 calc R . .
C3 C 0.0596(7) -0.0872(6) 0.3067(4) 0.0589(14) Uani 1 1 d . . .
H3A H 0.1182 -0.1627 0.2855 0.071 Uiso 1 1 calc R . .
C4 C -0.0587(7) -0.1196(5) 0.3604(4) 0.0564(14) Uani 1 1 d . . .
H4A H -0.0798 -0.2174 0.3728 0.068 Uiso 1 1 calc R . .
C5 C -0.1482(5) -0.0131(5) 0.3970(4) 0.0423(11) Uani 1 1 d . . .
H5A H -0.2271 -0.0362 0.4348 0.051 Uiso 1 1 calc R . .
C6 C -0.1130(5) 0.1311(4) 0.3738(3) 0.0325(9) Uani 1 1 d . . .
C7 C -0.1062(5) 0.3832(4) 0.3672(3) 0.0318(9) Uani 1 1 d . . .
C8 C 0.0175(4) 0.3244(5) 0.3061(3) 0.0311(8) Uani 1 1 d . . .
C9 C 0.0263(4) 0.4103(4) 0.1964(3) 0.0319(8) Uani 1 1 d . . .
H9A H -0.0547 0.4796 0.1743 0.038 Uiso 1 1 calc R . .
C10 C 0.1701(5) 0.4770(5) 0.2606(4) 0.0386(10) Uani 1 1 d . . .
H10A H 0.1618 0.5813 0.2778 0.046 Uiso 1 1 calc R . .
C11 C 0.2468(4) 0.3437(5) 0.1146(3) 0.0365(10) Uani 1 1 d . . .
H11A H 0.3048 0.2530 0.1163 0.044 Uiso 1 1 calc R . .
C12 C 0.0778(4) 0.3233(5) 0.1031(3) 0.0317(8) Uani 1 1 d . . .
H12A H 0.0433 0.2216 0.0968 0.038 Uiso 1 1 calc R . .
C13 C 0.2161(4) 0.4223(5) -0.0019(3) 0.0323(9) Uani 1 1 d . . .
C14 C 0.2678(4) 0.5737(5) -0.0218(3) 0.0332(9) Uani 1 1 d . . .
C15 C 0.2397(5) 0.7030(5) 0.0282(4) 0.0406(10) Uani 1 1 d . . .
H15A H 0.1866 0.7044 0.0882 0.049 Uiso 1 1 calc R . .
C16 C 0.2918(5) 0.8312(6) -0.0123(5) 0.0533(12) Uani 1 1 d . . .
H16A H 0.2733 0.9202 0.0203 0.064 Uiso 1 1 calc R . .
C17 C 0.3717(5) 0.8281(6) -0.1012(4) 0.0507(12) Uani 1 1 d . . .
H17A H 0.4046 0.9155 -0.1284 0.061 Uiso 1 1 calc R . .
C18 C 0.4039(5) 0.6952(6) -0.1512(4) 0.0441(11) Uani 1 1 d . . .
H18A H 0.4598 0.6927 -0.2095 0.053 Uiso 1 1 calc R . .
C19 C 0.3504(4) 0.5715(5) -0.1109(3) 0.0307(9) Uani 1 1 d . . .
C20 C 0.2749(5) 0.3301(5) -0.0918(4) 0.0377(9) Uani 1 1 d . . .
C21 C 0.4605(5) 0.3775(5) -0.2237(4) 0.0404(10) Uani 1 1 d . . .
C22 C 0.4491(6) 0.2274(6) -0.2650(4) 0.0543(13) Uani 1 1 d . . .
H22A H 0.3746 0.1760 -0.2315 0.081 Uiso 1 1 calc R . .
H22B H 0.5430 0.1790 -0.2466 0.081 Uiso 1 1 calc R . .
H22C H 0.4220 0.2284 -0.3440 0.081 Uiso 1 1 calc R . .
C23 C -0.3077(5) 0.2715(6) 0.4610(4) 0.0452(11) Uani 1 1 d . . .
C24 C -0.3901(7) 0.4033(8) 0.4631(6) 0.081(2) Uani 1 1 d . . .
H24A H -0.3478 0.4770 0.4209 0.122 Uiso 1 1 calc R . .
H24B H -0.3867 0.4358 0.5384 0.122 Uiso 1 1 calc R . .
H24C H -0.4914 0.3861 0.4316 0.122 Uiso 1 1 calc R . .

loop_
_atom_site_aniso_label
_atom_site_aniso_U_11
_atom_site_aniso_U_22
_atom_site_aniso_U_33
_atom_site_aniso_U_23
_atom_site_aniso_U_13
_atom_site_aniso_U_12
O1 0.0251(13) 0.064(2) 0.0347(14) 0.0070(15) 0.0074(11) -0.0093(14)
O2 0.0276(14) 0.080(3) 0.0395(16) 0.0055(17) 0.0097(12) -0.0149(16)
O3 0.0411(16) 0.0532(19) 0.0327(14) 0.0037(13) 0.0103(12) -0.0062(14)
O4 0.082(3) 0.077(3) 0.105(3) 0.023(3) 0.067(3) 0.004(2)
O5 0.071(3) 0.042(2) 0.070(3) -0.0002(17) 0.039(2) 0.0075(18)
O6 0.076(3) 0.042(2) 0.064(2) -0.0042(17) 0.0341(19) -0.0168(17)
O7 0.067(2) 0.064(3) 0.080(3) -0.005(2) 0.050(2) -0.016(2)
N1 0.0363(17) 0.0265(17) 0.0352(18) 0.0002(15) 0.0157(13) 0.0011(15)
N2 0.0326(17) 0.0305(19) 0.0358(17) 0.0002(15) 0.0146(13) -0.0046(15)
C1 0.037(2) 0.034(2) 0.034(2) 0.0032(17) 0.0103(16) 0.0075(18)
C2 0.068(3) 0.044(3) 0.049(3) 0.003(2) 0.027(2) 0.017(2)
C3 0.090(4) 0.035(3) 0.054(3) 0.000(2) 0.020(3) 0.020(3)
C4 0.085(4) 0.024(2) 0.058(3) 0.003(2) 0.001(3) 0.002(2)
C5 0.054(3) 0.035(2) 0.038(2) 0.0034(19) 0.006(2) -0.007(2)
C6 0.038(2) 0.033(2) 0.0268(19) 0.0031(16) 0.0042(16) -0.0064(18)
C7 0.040(2) 0.0220(19) 0.035(2) 0.0016(16) 0.0119(17) 0.0028(16)
C8 0.0308(19) 0.031(2) 0.033(2) 0.0061(17) 0.0122(15) 0.0032(17)
C9 0.0299(19) 0.031(2) 0.037(2) 0.0035(17) 0.0137(15) -0.0003(16)
C10 0.041(2) 0.038(2) 0.039(2) 0.0003(18) 0.0128(18) -0.0056(19)
C11 0.030(2) 0.043(3) 0.038(2) 0.0037(19) 0.0105(16) -0.0002(18)
C12 0.0313(18) 0.036(2) 0.0294(18) 0.0031(16) 0.0085(14) -0.0074(17)
C13 0.0256(18) 0.033(2) 0.041(2) 0.0036(18) 0.0120(15) -0.0020(16)
C14 0.030(2) 0.035(2) 0.035(2) 0.0052(18) 0.0036(16) 0.0027(17)
C15 0.038(2) 0.043(3) 0.041(2) 0.000(2) 0.0068(17) 0.0068(19)
C16 0.047(3) 0.041(3) 0.069(3) -0.010(3) -0.002(2) 0.006(2)
C17 0.045(3) 0.039(3) 0.067(3) 0.012(3) 0.005(2) -0.003(2)
C18 0.027(2) 0.049(3) 0.056(3) 0.009(2) 0.0066(18) -0.0091(19)
C19 0.0240(18) 0.032(2) 0.036(2) 0.0037(17) 0.0023(15) -0.0033(16)
C20 0.042(2) 0.033(2) 0.041(2) 0.0032(19) 0.0163(18) -0.0086(19)
C21 0.037(2) 0.048(3) 0.040(2) -0.0014(19) 0.0180(17) -0.0039(19)
C22 0.056(3) 0.058(4) 0.054(3) 0.002(2) 0.025(2) 0.010(2)
C23 0.042(2) 0.054(3) 0.045(3) 0.008(2) 0.0251(19) 0.004(2)
C24 0.073(4) 0.099(5) 0.084(4) 0.026(4) 0.054(3) 0.028(4)

loop_
_atom_type_symbol
_atom_type_description
_atom_type_scat_dispersion_real
_atom_type_scat_dispersion_imag
_atom_type_scat_source
C C 0.0033 0.0016 'International Tables Vol C Tables 4.2.6.8 and 6.1.1.4'
H H 0.0000 0.0000 'International Tables Vol C Tables 4.2.6.8 and 6.1.1.4'
N N 0.0061 0.0033 'International Tables Vol C Tables 4.2.6.8 and 6.1.1.4'
O O 0.0106 0.0060 'International Tables Vol C Tables 4.2.6.8 and 6.1.1.4'

loop_
_geom_angle_atom_site_label_1
_geom_angle_atom_site_label_2
_geom_angle_atom_site_label_3
_geom_angle
_geom_angle_site_symmetry_1
_geom_angle_site_symmetry_3
_geom_angle_publ_flag
C13 O1 C12 93.1(3) . . ?
C10 O2 C11 110.9(3) . . ?
C10 O3 C8 92.9(3) . . ?
C7 N1 C23 125.5(4) . . ?
C7 N1 C6 108.6(3) . . ?
C23 N1 C6 125.6(4) . . ?
C20 N2 C21 126.3(4) . . ?
C20 N2 C19 110.0(3) . . ?
C21 N2 C19 123.6(3) . . ?
C6 C1 C2 119.8(4) . . ?
C6 C1 C8 110.1(4) . . ?
C2 C1 C8 130.0(4) . . ?
C3 C2 C1 118.7(5) . . ?
C3 C2 H2A 120.7 . . ?
C1 C2 H2A 120.7 . . ?
C2 C3 C4 121.1(5) . . ?
C2 C3 H3A 119.5 . . ?
C4 C3 H3A 119.5 . . ?
C3 C4 C5 122.7(5) . . ?
C3 C4 H4A 118.7 . . ?
C5 C4 H4A 118.7 . . ?
C4 C5 C6 115.9(4) . . ?
C4 C5 H5A 122.0 . . ?
C6 C5 H5A 122.0 . . ?
C1 C6 C5 121.8(4) . . ?
C1 C6 N1 109.7(3) . . ?
C5 C6 N1 128.5(4) . . ?
O5 C7 N1 127.1(4) . . ?
O5 C7 C8 124.8(4) . . ?
N1 C7 C8 108.1(3) . . ?
O3 C8 C1 113.7(3) . . ?
O3 C8 C7 111.5(3) . . ?
C1 C8 C7 103.3(3) . . ?
O3 C8 C9 90.1(3) . . ?
C1 C8 C9 126.2(4) . . ?
C7 C8 C9 111.7(3) . . ?
C12 C9 C10 104.9(3) . . ?
C12 C9 C8 116.0(3) . . ?
C10 C9 C8 84.6(3) . . ?
C12 C9 H9A 115.6 . . ?
C10 C9 H9A 115.6 . . ?
C8 C9 H9A 115.6 . . ?
O2 C10 O3 112.5(4) . . ?
O2 C10 C9 108.9(3) . . ?
O3 C10 C9 91.7(3) . . ?
O2 C10 H10A 113.9 . . ?
O3 C10 H10A 113.9 . . ?
C9 C10 H10A 113.9 . . ?
O2 C11 C12 108.5(3) . . ?
O2 C11 C13 112.8(4) . . ?
C12 C11 C13 85.6(3) . . ?
O2 C11 H11A 115.4 . . ?
C12 C11 H11A 115.4 . . ?
C13 C11 H11A 115.4 . . ?
O1 C12 C9 111.1(3) . . ?
O1 C12 C11 91.0(3) . . ?
C9 C12 C11 106.2(3) . . ?
O1 C12 H12A 115.3 . . ?
C9 C12 H12A 115.3 . . ?
C11 C12 H12A 115.3 . . ?
O1 C13 C14 115.2(3) . . ?
O1 C13 C20 113.6(3) . . ?
C14 C13 C20 104.1(3) . . ?
O1 C13 C11 90.0(3) . . ?
C14 C13 C11 123.2(3) . . ?
C20 C13 C11 110.9(3) . . ?
C15 C14 C19 120.6(4) . . ?
C15 C14 C13 130.2(4) . . ?
C19 C14 C13 109.1(4) . . ?
C14 C15 C16 118.6(4) . . ?
C14 C15 H15A 120.7 . . ?
C16 C15 H15A 120.7 . . ?
C15 C16 C17 120.3(5) . . ?
C15 C16 H16A 119.8 . . ?
C17 C16 H16A 119.8 . . ?
C16 C17 C18 121.3(5) . . ?
C16 C17 H17A 119.3 . . ?
C18 C17 H17A 119.3 . . ?
C19 C18 C17 117.2(4) . . ?
C19 C18 H18A 121.4 . . ?
C17 C18 H18A 121.4 . . ?
C18 C19 C14 121.9(4) . . ?
C18 C19 N2 129.0(4) . . ?
C14 C19 N2 109.1(3) . . ?
O6 C20 N2 128.3(4) . . ?
O6 C20 C13 124.3(4) . . ?
N2 C20 C13 107.2(3) . . ?
O7 C21 N2 118.3(4) . . ?
O7 C21 C22 123.6(4) . . ?
N2 C21 C22 118.1(4) . . ?
C21 C22 H22A 109.5 . . ?
C21 C22 H22B 109.5 . . ?
H22A C22 H22B 109.5 . . ?
C21 C22 H22C 109.5 . . ?
H22A C22 H22C 109.5 . . ?
H22B C22 H22C 109.5 . . ?
O4 C23 N1 117.9(4) . . ?
O4 C23 C24 121.5(4) . . ?
N1 C23 C24 120.6(4) . . ?
C23 C24 H24A 109.5 . . ?
C23 C24 H24B 109.5 . . ?
H24A C24 H24B 109.5 . . ?
C23 C24 H24C 109.5 . . ?
H24A C24 H24C 109.5 . . ?
H24B C24 H24C 109.5 . . ?

loop_
_geom_bond_atom_site_label_1
_geom_bond_atom_site_label_2
_geom_bond_distance
_geom_bond_site_symmetry_2
_geom_bond_publ_flag
O1 C13 1.447(4) . ?
O1 C12 1.469(5) . ?
O2 C10 1.414(5) . ?
O2 C11 1.427(5) . ?
O3 C10 1.430(5) . ?
O3 C8 1.460(5) . ?
O4 C23 1.201(6) . ?
O5 C7 1.216(5) . ?
O6 C20 1.199(5) . ?
O7 C21 1.191(5) . ?
N1 C7 1.402(5) . ?
N1 C23 1.418(5) . ?
N1 C6 1.434(5) . ?
N2 C20 1.400(5) . ?
N2 C21 1.429(5) . ?
N2 C19 1.444(5) . ?
C1 C6 1.386(6) . ?
C1 C2 1.392(6) . ?
C1 C8 1.469(6) . ?
C2 C3 1.355(8) . ?
C2 H2A 0.9300 . ?
C3 C4 1.367(8) . ?
C3 H3A 0.9300 . ?
C4 C5 1.382(7) . ?
C4 H4A 0.9300 . ?
C5 C6 1.393(6) . ?
C5 H5A 0.9300 . ?
C7 C8 1.530(6) . ?
C8 C9 1.561(5) . ?
C9 C12 1.513(6) . ?
C9 C10 1.551(6) . ?
C9 H9A 0.9800 . ?
C10 H10A 0.9800 . ?
C11 C12 1.534(5) . ?
C11 C13 1.580(6) . ?
C11 H11A 0.9800 . ?
C12 H12A 0.9800 . ?
C13 C14 1.490(6) . ?
C13 C20 1.536(6) . ?
C14 C15 1.369(6) . ?
C14 C19 1.404(6) . ?
C15 C16 1.380(7) . ?
C15 H15A 0.9300 . ?
C16 C17 1.387(7) . ?
C16 H16A 0.9300 . ?
C17 C18 1.406(7) . ?
C17 H17A 0.9300 . ?
C18 C19 1.350(6) . ?
C18 H18A 0.9300 . ?
C21 C22 1.459(7) . ?
C22 H22A 0.9600 . ?
C22 H22B 0.9600 . ?
C22 H22C 0.9600 . ?
C23 C24 1.419(8) . ?
C24 H24A 0.9600 . ?
C24 H24B 0.9600 . ?
C24 H24C 0.9600 . ?

loop_
_geom_torsion_atom_site_label_1
_geom_torsion_atom_site_label_2
_geom_torsion_atom_site_label_3
_geom_torsion_atom_site_label_4
_geom_torsion
_geom_torsion_site_symmetry_1
_geom_torsion_site_symmetry_2
_geom_torsion_site_symmetry_3
_geom_torsion_site_symmetry_4
_geom_torsion_publ_flag
C6 C1 C2 C3 1.0(7) . . . . ?
C8 C1 C2 C3 178.1(5) . . . . ?
C1 C2 C3 C4 0.5(8) . . . . ?
C2 C3 C4 C5 -1.8(9) . . . . ?
C3 C4 C5 C6 1.4(7) . . . . ?
C2 C1 C6 C5 -1.4(6) . . . . ?
C8 C1 C6 C5 -179.0(4) . . . . ?
C2 C1 C6 N1 178.9(4) . . . . ?
C8 C1 C6 N1 1.3(5) . . . . ?
C4 C5 C6 C1 0.2(6) . . . . ?
C4 C5 C6 N1 179.8(4) . . . . ?
C7 N1 C6 C1 -4.0(4) . . . . ?
C23 N1 C6 C1 -178.3(4) . . . . ?
C7 N1 C6 C5 176.3(4) . . . . ?
C23 N1 C6 C5 2.0(6) . . . . ?
C23 N1 C7 O5 -3.6(7) . . . . ?
C6 N1 C7 O5 -177.9(4) . . . . ?
C23 N1 C7 C8 179.3(4) . . . . ?
C6 N1 C7 C8 4.9(4) . . . . ?
C10 O3 C8 C1 136.6(4) . . . . ?
C10 O3 C8 C7 -107.1(3) . . . . ?
C10 O3 C8 C9 6.4(3) . . . . ?
C6 C1 C8 O3 122.6(4) . . . . ?
C2 C1 C8 O3 -54.7(6) . . . . ?
C6 C1 C8 C7 1.6(4) . . . . ?
C2 C1 C8 C7 -175.7(5) . . . . ?
C6 C1 C8 C9 -128.4(4) . . . . ?
C2 C1 C8 C9 54.2(7) . . . . ?
O5 C7 C8 O3 56.2(5) . . . . ?
N1 C7 C8 O3 -126.5(4) . . . . ?
O5 C7 C8 C1 178.7(4) . . . . ?
N1 C7 C8 C1 -4.0(4) . . . . ?
O5 C7 C8 C9 -42.9(6) . . . . ?
N1 C7 C8 C9 134.3(3) . . . . ?
O3 C8 C9 C12 98.1(4) . . . . ?
C1 C8 C9 C12 -21.9(5) . . . . ?
C7 C8 C9 C12 -148.6(3) . . . . ?
O3 C8 C9 C10 -5.9(3) . . . . ?
C1 C8 C9 C10 -125.9(4) . . . . ?
C7 C8 C9 C10 107.4(4) . . . . ?
C11 O2 C10 O3 92.4(4) . . . . ?
C11 O2 C10 C9 -7.6(5) . . . . ?
C8 O3 C10 O2 -117.7(4) . . . . ?
C8 O3 C10 C9 -6.4(3) . . . . ?
C12 C9 C10 O2 5.0(4) . . . . ?
C8 C9 C10 O2 120.5(4) . . . . ?
C12 C9 C10 O3 -109.5(3) . . . . ?
C8 C9 C10 O3 6.0(3) . . . . ?
C10 O2 C11 C12 7.1(5) . . . . ?
C10 O2 C11 C13 100.2(4) . . . . ?
C13 O1 C12 C9 112.1(3) . . . . ?
C13 O1 C12 C11 4.3(3) . . . . ?
C10 C9 C12 O1 -98.3(3) . . . . ?
C8 C9 C12 O1 170.4(3) . . . . ?
C10 C9 C12 C11 -0.8(4) . . . . ?
C8 C9 C12 C11 -92.1(4) . . . . ?
O2 C11 C12 O1 108.7(3) . . . . ?
C13 C11 C12 O1 -3.9(3) . . . . ?
O2 C11 C12 C9 -3.6(4) . . . . ?
C13 C11 C12 C9 -116.2(3) . . . . ?
C12 O1 C13 C14 -131.4(3) . . . . ?
C12 O1 C13 C20 108.7(4) . . . . ?
C12 O1 C13 C11 -4.2(3) . . . . ?
O2 C11 C13 O1 -104.3(3) . . . . ?
C12 C11 C13 O1 4.0(3) . . . . ?
O2 C11 C13 C14 16.2(5) . . . . ?
C12 C11 C13 C14 124.5(4) . . . . ?
O2 C11 C13 C20 140.4(3) . . . . ?
C12 C11 C13 C20 -111.4(3) . . . . ?
O1 C13 C14 C15 50.0(6) . . . . ?
C20 C13 C14 C15 175.0(4) . . . . ?
C11 C13 C14 C15 -57.9(6) . . . . ?
O1 C13 C14 C19 -126.3(3) . . . . ?
C20 C13 C14 C19 -1.3(4) . . . . ?
C11 C13 C14 C19 125.8(4) . . . . ?
C19 C14 C15 C16 1.2(6) . . . . ?
C13 C14 C15 C16 -174.7(4) . . . . ?
C14 C15 C16 C17 -0.4(7) . . . . ?
C15 C16 C17 C18 -1.1(7) . . . . ?
C16 C17 C18 C19 1.8(7) . . . . ?
C17 C18 C19 C14 -0.9(6) . . . . ?
C17 C18 C19 N2 178.2(4) . . . . ?
C15 C14 C19 C18 -0.6(6) . . . . ?
C13 C14 C19 C18 176.2(4) . . . . ?
C15 C14 C19 N2 -179.8(3) . . . . ?
C13 C14 C19 N2 -3.1(4) . . . . ?
C20 N2 C19 C18 -172.4(4) . . . . ?
C21 N2 C19 C18 12.0(6) . . . . ?
C20 N2 C19 C14 6.7(4) . . . . ?
C21 N2 C19 C14 -168.8(4) . . . . ?
C21 N2 C20 O6 -7.8(8) . . . . ?
C19 N2 C20 O6 176.9(5) . . . . ?
C21 N2 C20 C13 168.0(4) . . . . ?
C19 N2 C20 C13 -7.4(4) . . . . ?
O1 C13 C20 O6 -52.7(6) . . . . ?
C14 C13 C20 O6 -178.7(5) . . . . ?
C11 C13 C20 O6 46.8(6) . . . . ?
O1 C13 C20 N2 131.3(3) . . . . ?
C14 C13 C20 N2 5.3(4) . . . . ?
C11 C13 C20 N2 -129.1(3) . . . . ?
C20 N2 C21 O7 -168.8(4) . . . . ?
C19 N2 C21 O7 6.0(6) . . . . ?
C20 N2 C21 C22 12.8(6) . . . . ?
C19 N2 C21 C22 -172.4(4) . . . . ?
C7 N1 C23 O4 -161.1(5) . . . . ?
C6 N1 C23 O4 12.2(7) . . . . ?
C7 N1 C23 C24 20.0(7) . . . . ?
C6 N1 C23 C24 -166.7(5) . . . . ?

loop_
_cod_changelog_entry_id
_cod_changelog_entry_author
_cod_changelog_entry_date
_cod_changelog_entry_text
1 'Vaitkus, Antanas' 2022-04-22T18:30:00+03:00 'Updated bibliographic information.'

loop_
_cod_related_entry_id
_cod_related_entry_database
_cod_related_entry_code
1 ChemSpider 21189922
